data_4511776
loop_
_publ_author_name
'Venkanna, Gopaladasu T.'
'Arman, Hadi D.'
'Tonzetich, Zachary J.'

_publ_section_title
;
 Catalytic C--S Cross-Coupling Reactions Employing Ni Complexes of
 Pyrrole-Based Pincer Ligands
;
_journal_issue 9
_journal_name_full 'ACS Catalysis'
_journal_page_first 2941
_journal_paper_doi 10.1021/cs500874z
_journal_volume 4
_journal_year 2014
_chemical_formula_moiety 'C36 H55 N Ni O P2'
_chemical_formula_sum 'C36 H55 N Ni O P2'
_chemical_formula_weight 638.46
_chemical_name_systematic
; 
 ? 
;
_space_group_IT_number 106
_symmetry_cell_setting tetragonal
_symmetry_space_group_name_Hall 'P 4c -2ab'
_symmetry_space_group_name_H-M 'P 42 b c'
_atom_sites_solution_hydrogens geom
_atom_sites_solution_primary direct
_atom_sites_solution_secondary difmap
_audit_creation_method SHELXL-97
_cell_angle_alpha 90.00
_cell_angle_beta 90.00
_cell_angle_gamma 90.00
_cell_formula_units_Z 8
_cell_length_a 18.927(3)
_cell_length_b 18.927(3)
_cell_length_c 19.275(3)
_cell_measurement_reflns_used 27234
_cell_measurement_temperature 98(2)
_cell_measurement_theta_max 40.2
_cell_measurement_theta_min 2.4
_cell_volume 6904.9(19)
_computing_cell_refinement
;
CrystalClear-SM Expert 2.0 r5 (Rigaku, 2010)
;
_computing_data_collection
;
CrystalClear-SM Expert 2.0 r5 (Rigaku, 2010)
;
_computing_data_reduction
;
CrystalClear-SM Expert 2.0 r5 (Rigaku, 2010)
;
_computing_structure_refinement 'SHELXL-97 (Sheldrick, 1997)'
_computing_structure_solution 'SHELXS-97 (Sheldrick, 1990)'
_diffrn_ambient_temperature 98(2)
_diffrn_detector_area_resol_mean 28.5714
_diffrn_measured_fraction_theta_full 0.997
_diffrn_measured_fraction_theta_max 0.997
_diffrn_measurement_device_type
;
Saturn724 (2x2 bin mode)
;
_diffrn_measurement_method \w
_diffrn_radiation_monochromator graphite
_diffrn_radiation_source 'sealed tube'
_diffrn_radiation_type MoK\a
_diffrn_radiation_wavelength 0.71073
_diffrn_reflns_av_R_equivalents 0.0978
_diffrn_reflns_av_sigmaI/netI 0.0639
_diffrn_reflns_limit_h_max 19
_diffrn_reflns_limit_h_min -23
_diffrn_reflns_limit_k_max 23
_diffrn_reflns_limit_k_min -23
_diffrn_reflns_limit_l_max 23
_diffrn_reflns_limit_l_min -23
_diffrn_reflns_number 41655
_diffrn_reflns_reduction_process 'Lp corrections applied'
_diffrn_reflns_theta_full 26.00
_diffrn_reflns_theta_max 26.00
_diffrn_reflns_theta_min 2.40
_diffrn_standards_decay_% <1
_diffrn_standards_interval_count 0
_diffrn_standards_number 0
_exptl_absorpt_coefficient_mu 0.682
_exptl_absorpt_correction_T_max 1.000
_exptl_absorpt_correction_T_min 0.613
_exptl_absorpt_correction_type multi-scan
_exptl_absorpt_process_details 'ABSCOR (Higashi, 1995)'
_exptl_crystal_colour red
_exptl_crystal_density_diffrn 1.228
_exptl_crystal_density_method 'not measured'
_exptl_crystal_description prism
_exptl_crystal_F_000 2752
_exptl_crystal_size_max 0.10
_exptl_crystal_size_mid 0.07
_exptl_crystal_size_min 0.06
_refine_diff_density_max 0.317
_refine_diff_density_min -0.259
_refine_diff_density_rms 0.045
_refine_ls_abs_structure_details 'Flack H D (1983), Acta Cryst. A39, 876-881'
_refine_ls_abs_structure_Flack 0.014(11)
_refine_ls_extinction_method none
_refine_ls_goodness_of_fit_ref 1.014
_refine_ls_hydrogen_treatment constr
_refine_ls_matrix_type full
_refine_ls_number_parameters 370
_refine_ls_number_reflns 6759
_refine_ls_number_restraints 1
_refine_ls_restrained_S_all 1.014
_refine_ls_R_factor_all 0.0420
_refine_ls_R_factor_gt 0.0390
_refine_ls_shift/su_max 0.002
_refine_ls_shift/su_mean 0.000
_refine_ls_structure_factor_coef Fsqd
_refine_ls_weighting_details 'calc w=1/[\s^2^(Fo^2^)+(0.0450P)^2^+1.5000P] where P=(Fo^2^+2Fc^2^)/3'
_refine_ls_weighting_scheme calc
_refine_ls_wR_factor_gt 0.0929
_refine_ls_wR_factor_ref 0.0953
_reflns_number_gt 6433
_reflns_number_total 6759
_reflns_threshold_expression >2sigma(I)
_cod_data_source_file cs500874z_si_002.cif
_cod_data_source_block '[Ni(OPh)(CyPNP)]'
_cod_depositor_comments 'Adding full bibliography for 4511774--4511781.cif.'
_cod_original_sg_symbol_H-M 'P 4(2) b c'
_cod_database_code 4511776

loop_
_symmetry_equiv_pos_as_xyz
'x, y, z'
'-x, -y, z'
'-y, x, z+1/2'
'y, -x, z+1/2'
'x+1/2, -y+1/2, z'
'-x+1/2, y+1/2, z'
'-y+1/2, -x+1/2, z+1/2'
'y+1/2, x+1/2, z+1/2'

loop_
_atom_site_label
_atom_site_type_symbol
_atom_site_fract_x
_atom_site_fract_y
_atom_site_fract_z
_atom_site_U_iso_or_equiv
_atom_site_adp_type
_atom_site_occupancy
_atom_site_symmetry_multiplicity
_atom_site_calc_flag
_atom_site_refinement_flags
Ni1 Ni -0.760606(17) -0.215154(16) -0.503088(18) 0.01953(9) Uani 1 1 d .
P2 P -0.74671(4) -0.28896(4) -0.58960(4) 0.02015(17) Uani 1 1 d .
P1 P -0.78335(4) -0.12776(4) -0.43065(4) 0.02112(15) Uani 1 1 d .
N1 N -0.79461(12) -0.15385(13) -0.56999(12) 0.0226(5) Uani 1 1 d .
O1 O -0.71562(11) -0.27444(11) -0.43948(13) 0.0257(4) Uani 1 1 d .
C4 C -0.80583(15) -0.17061(15) -0.63896(16) 0.0242(6) Uani 1 1 d .
C18 C -0.78133(16) -0.24063(16) -0.66536(17) 0.0260(7) Uani 1 1 d .
H18A H -0.7446 -0.2345 -0.7000 0.031 Uiso 1 1 calc R
H18B H -0.8203 -0.2663 -0.6862 0.031 Uiso 1 1 calc R
C32 C -0.70552(17) -0.36081(16) -0.35140(16) 0.0282(7) Uani 1 1 d .
H32A H -0.6565 -0.3583 -0.3542 0.034 Uiso 1 1 calc R
C25 C -0.65426(15) -0.30892(15) -0.60991(16) 0.0244(6) Uani 1 1 d .
H25A H -0.6526 -0.3307 -0.6560 0.029 Uiso 1 1 calc R
C6 C -0.85777(14) -0.13820(15) -0.37055(16) 0.0236(6) Uani 1 1 d .
H6A H -0.8469 -0.1781 -0.3399 0.028 Uiso 1 1 calc R
C13 C -0.69303(15) -0.14429(16) -0.31744(16) 0.0262(6) Uani 1 1 d .
H13A H -0.6863 -0.1925 -0.3332 0.031 Uiso 1 1 calc R
H13B H -0.7336 -0.1435 -0.2867 0.031 Uiso 1 1 calc R
C1 C -0.82129(15) -0.08681(15) -0.55882(16) 0.0249(6) Uani 1 1 d .
C31 C -0.74725(15) -0.31819(15) -0.39609(15) 0.0219(6) Uani 1 1 d .
C5 C -0.80934(16) -0.05493(15) -0.48890(15) 0.0270(6) Uani 1 1 d .
H5A H -0.8522 -0.0325 -0.4723 0.032 Uiso 1 1 calc R
H5B H -0.7722 -0.0196 -0.4911 0.032 Uiso 1 1 calc R
C12 C -0.70724(14) -0.09643(15) -0.38011(15) 0.0231(6) Uani 1 1 d .
H12A H -0.7169 -0.0484 -0.3636 0.028 Uiso 1 1 calc R
C36 C -0.82116(16) -0.32540(15) -0.38988(18) 0.0293(6) Uani 1 1 d .
H36A H -0.8506 -0.2991 -0.4186 0.035 Uiso 1 1 calc R
C30 C -0.62047(15) -0.36003(15) -0.55836(17) 0.0272(6) Uani 1 1 d .
H30A H -0.6456 -0.4047 -0.5594 0.033 Uiso 1 1 calc R
H30B H -0.6242 -0.3408 -0.5118 0.033 Uiso 1 1 calc R
C2 C -0.85011(18) -0.06206(17) -0.61944(18) 0.0346(7) Uani 1 1 d .
H2A H -0.8723 -0.0187 -0.6258 0.042 Uiso 1 1 calc R
C11 C -0.87183(15) -0.07331(16) -0.32432(16) 0.0275(6) Uani 1 1 d .
H11A H -0.8311 -0.0652 -0.2948 0.033 Uiso 1 1 calc R
H11B H -0.8780 -0.0320 -0.3535 0.033 Uiso 1 1 calc R
C34 C -0.80868(19) -0.41128(16) -0.29817(17) 0.0343(7) Uani 1 1 d .
H34A H -0.8289 -0.4414 -0.2657 0.041 Uiso 1 1 calc R
C27 C -0.53483(16) -0.25248(18) -0.63130(18) 0.0351(7) Uani 1 1 d .
H27A H -0.5319 -0.2720 -0.6777 0.042 Uiso 1 1 calc R
H27B H -0.5093 -0.2081 -0.6309 0.042 Uiso 1 1 calc R
C14 C -0.62708(16) -0.1199(2) -0.27761(18) 0.0344(7) Uani 1 1 d .
H14A H -0.6358 -0.0737 -0.2576 0.041 Uiso 1 1 calc R
H14B H -0.6176 -0.1525 -0.2400 0.041 Uiso 1 1 calc R
C29 C -0.54213(15) -0.37258(17) -0.57606(19) 0.0348(7) Uani 1 1 d .
H29A H -0.5211 -0.4026 -0.5409 0.042 Uiso 1 1 calc R
H29B H -0.5388 -0.3970 -0.6202 0.042 Uiso 1 1 calc R
C24 C -0.87379(14) -0.36063(16) -0.57605(18) 0.0314(7) Uani 1 1 d .
H24A H -0.8812 -0.3328 -0.5344 0.038 Uiso 1 1 calc R
H24B H -0.8919 -0.3338 -0.6151 0.038 Uiso 1 1 calc R
C19 C -0.79430(14) -0.37323(15) -0.58604(17) 0.0258(6) Uani 1 1 d .
H19A H -0.7773 -0.3988 -0.5451 0.031 Uiso 1 1 calc R
C35 C -0.85070(18) -0.37100(17) -0.34170(19) 0.0367(8) Uani 1 1 d .
H35A H -0.8996 -0.3746 -0.3385 0.044 Uiso 1 1 calc R
C26 C -0.61217(16) -0.23912(16) -0.61286(17) 0.0287(6) Uani 1 1 d .
H26A H -0.6331 -0.2081 -0.6473 0.034 Uiso 1 1 calc R
H26B H -0.6148 -0.2157 -0.5682 0.034 Uiso 1 1 calc R
C33 C -0.73637(18) -0.40589(16) -0.30385(16) 0.0310(7) Uani 1 1 d .
H33A H -0.7078 -0.4331 -0.2751 0.037 Uiso 1 1 calc R
C16 C -0.57641(17) -0.06946(18) -0.38774(19) 0.0375(8) Uani 1 1 d .
H16A H -0.5356 -0.0705 -0.4181 0.045 Uiso 1 1 calc R
H16B H -0.5835 -0.0211 -0.3727 0.045 Uiso 1 1 calc R
C20 C -0.78204(16) -0.42119(16) -0.64938(18) 0.0308(7) Uani 1 1 d .
H20A H -0.7965 -0.3965 -0.6911 0.037 Uiso 1 1 calc R
H20B H -0.7320 -0.4317 -0.6534 0.037 Uiso 1 1 calc R
C17 C -0.64166(15) -0.09478(17) -0.42753(17) 0.0308(7) Uani 1 1 d .
H17A H -0.6330 -0.1417 -0.4458 0.037 Uiso 1 1 calc R
H17B H -0.6504 -0.0634 -0.4664 0.037 Uiso 1 1 calc R
C10 C -0.93725(17) -0.0829(2) -0.27910(18) 0.0388(8) Uani 1 1 d .
H10A H -0.9289 -0.1204 -0.2458 0.047 Uiso 1 1 calc R
H10B H -0.9463 -0.0396 -0.2536 0.047 Uiso 1 1 calc R
C15 C -0.56280(17) -0.1160(2) -0.32501(19) 0.0393(8) Uani 1 1 d .
H15A H -0.5230 -0.0974 -0.2992 0.047 Uiso 1 1 calc R
H15B H -0.5506 -0.1632 -0.3405 0.047 Uiso 1 1 calc R
C3 C -0.83977(19) -0.11477(17) -0.67052(17) 0.0355(8) Uani 1 1 d .
H3A H -0.8534 -0.1122 -0.7168 0.043 Uiso 1 1 calc R
C7 C -0.92456(15) -0.15792(17) -0.41277(17) 0.0297(7) Uani 1 1 d .
H7A H -0.9343 -0.1210 -0.4463 0.036 Uiso 1 1 calc R
H7B H -0.9159 -0.2014 -0.4381 0.036 Uiso 1 1 calc R
C9 C -1.00164(18) -0.1012(2) -0.32312(19) 0.0455(9) Uani 1 1 d .
H9A H -1.0422 -0.1084 -0.2931 0.055 Uiso 1 1 calc R
H9B H -1.0122 -0.0620 -0.3539 0.055 Uiso 1 1 calc R
C23 C -0.91465(17) -0.42954(18) -0.5699(2) 0.0398(8) Uani 1 1 d .
H23A H -0.9647 -0.4194 -0.5661 0.048 Uiso 1 1 calc R
H23B H -0.9001 -0.4542 -0.5282 0.048 Uiso 1 1 calc R
C21 C -0.82316(18) -0.48976(18) -0.6434(2) 0.0420(8) Uani 1 1 d .
H21A H -0.8050 -0.5169 -0.6046 0.050 Uiso 1 1 calc R
H21B H -0.8162 -0.5174 -0.6852 0.050 Uiso 1 1 calc R
C28 C -0.50098(16) -0.30336(19) -0.58014(19) 0.0388(8) Uani 1 1 d .
H28A H -0.4995 -0.2817 -0.5346 0.047 Uiso 1 1 calc R
H28B H -0.4528 -0.3131 -0.5944 0.047 Uiso 1 1 calc R
C8 C -0.98874(17) -0.1675(2) -0.36578(19) 0.0425(9) Uani 1 1 d .
H8A H -1.0301 -0.1777 -0.3938 0.051 Uiso 1 1 calc R
H8B H -0.9809 -0.2073 -0.3350 0.051 Uiso 1 1 calc R
C22 C -0.90186(18) -0.47680(19) -0.6329(2) 0.0476(10) Uani 1 1 d .
H22A H -0.9258 -0.5216 -0.6263 0.057 Uiso 1 1 calc R
H22B H -0.9213 -0.4545 -0.6740 0.057 Uiso 1 1 calc R

loop_
_atom_site_aniso_label
_atom_site_aniso_U_11
_atom_site_aniso_U_22
_atom_site_aniso_U_33
_atom_site_aniso_U_23
_atom_site_aniso_U_13
_atom_site_aniso_U_12
Ni1 0.02107(17) 0.02088(17) 0.01662(18) 0.00120(16) -0.00116(16) 0.00225(12)
P2 0.0188(3) 0.0217(4) 0.0199(4) -0.0022(3) -0.0025(3) 0.0006(3)
P1 0.0224(3) 0.0225(3) 0.0185(4) 0.0005(3) -0.0004(3) 0.0021(3)
N1 0.0226(11) 0.0254(12) 0.0198(13) 0.0027(10) -0.0021(9) 0.0013(9)
O1 0.0247(11) 0.0285(11) 0.0241(12) 0.0060(9) -0.0015(9) 0.0053(8)
C4 0.0258(14) 0.0261(14) 0.0208(14) 0.0033(12) -0.0035(11) -0.0030(12)
C18 0.0285(15) 0.0311(16) 0.0185(16) 0.0003(12) -0.0032(12) 0.0028(12)
C32 0.0323(16) 0.0276(15) 0.0247(16) 0.0014(12) -0.0040(13) 0.0035(12)
C25 0.0214(13) 0.0292(15) 0.0225(14) -0.0033(12) -0.0011(11) -0.0010(12)
C6 0.0223(14) 0.0264(14) 0.0222(15) 0.0016(11) -0.0006(11) 0.0022(11)
C13 0.0229(14) 0.0323(15) 0.0236(15) -0.0020(12) 0.0007(12) 0.0012(12)
C1 0.0260(14) 0.0229(14) 0.0259(15) 0.0015(11) -0.0015(12) 0.0024(11)
C31 0.0267(14) 0.0207(14) 0.0183(14) -0.0055(11) 0.0003(11) 0.0009(11)
C5 0.0318(15) 0.0232(13) 0.0259(17) 0.0009(11) 0.0003(12) 0.0035(11)
C12 0.0225(14) 0.0250(14) 0.0217(14) -0.0028(11) 0.0025(11) 0.0002(11)
C36 0.0289(15) 0.0254(15) 0.0337(17) 0.0008(13) -0.0005(13) 0.0019(12)
C30 0.0227(14) 0.0286(15) 0.0302(16) -0.0046(12) -0.0031(12) 0.0002(11)
C2 0.0446(18) 0.0268(15) 0.0325(18) 0.0043(13) -0.0135(14) 0.0025(14)
C11 0.0260(15) 0.0335(16) 0.0230(15) -0.0027(12) -0.0025(12) 0.0063(12)
C34 0.052(2) 0.0251(16) 0.0261(17) 0.0003(13) 0.0058(15) -0.0087(14)
C27 0.0260(16) 0.0487(19) 0.0306(17) -0.0011(15) 0.0022(13) -0.0076(14)
C14 0.0217(15) 0.051(2) 0.0302(17) -0.0053(15) -0.0052(13) 0.0065(14)
C29 0.0219(14) 0.0438(18) 0.039(2) -0.0073(15) -0.0058(13) 0.0072(13)
C24 0.0191(14) 0.0365(16) 0.039(2) -0.0047(14) -0.0031(13) -0.0017(12)
C19 0.0194(13) 0.0292(15) 0.0289(16) -0.0020(13) -0.0025(12) -0.0030(11)
C35 0.0336(17) 0.0328(17) 0.044(2) -0.0033(15) 0.0073(15) -0.0080(14)
C26 0.0270(15) 0.0311(16) 0.0281(16) 0.0009(12) -0.0011(12) -0.0025(12)
C33 0.048(2) 0.0234(15) 0.0216(15) 0.0016(12) -0.0049(14) 0.0027(13)
C16 0.0280(16) 0.0408(18) 0.044(2) -0.0090(15) 0.0071(14) -0.0069(14)
C20 0.0250(15) 0.0281(16) 0.0393(19) -0.0084(14) -0.0029(13) -0.0001(12)
C17 0.0254(14) 0.0400(17) 0.0269(16) 0.0002(14) 0.0046(13) -0.0014(13)
C10 0.0299(17) 0.057(2) 0.0290(18) 0.0018(15) 0.0044(13) 0.0074(16)
C15 0.0225(15) 0.054(2) 0.041(2) -0.0087(16) -0.0042(14) 0.0024(15)
C3 0.049(2) 0.0329(17) 0.0249(17) 0.0027(13) -0.0152(15) 0.0008(15)
C7 0.0221(14) 0.0341(16) 0.0329(17) -0.0029(13) -0.0043(12) -0.0006(12)
C9 0.0249(16) 0.074(3) 0.038(2) 0.0021(17) 0.0091(15) -0.0018(17)
C23 0.0242(15) 0.0457(19) 0.049(2) 0.0032(17) 0.0001(14) -0.0054(14)
C21 0.0364(18) 0.0350(18) 0.055(2) -0.0122(16) -0.0082(16) -0.0046(14)
C28 0.0197(14) 0.054(2) 0.0430(19) -0.0118(17) -0.0037(14) 0.0008(14)
C8 0.0259(16) 0.053(2) 0.048(2) 0.0071(17) -0.0040(15) -0.0091(15)
C22 0.0336(18) 0.0388(19) 0.070(3) -0.0114(18) -0.0107(18) -0.0130(15)

loop_
_atom_type_symbol
_atom_type_description
_atom_type_scat_dispersion_real
_atom_type_scat_dispersion_imag
_atom_type_scat_source
C C 0.0033 0.0016 'International Tables Vol C Tables 4.2.6.8 and 6.1.1.4'
H H 0.0000 0.0000 'International Tables Vol C Tables 4.2.6.8 and 6.1.1.4'
O O 0.0106 0.0060 'International Tables Vol C Tables 4.2.6.8 and 6.1.1.4'
P P 0.1023 0.0942 'International Tables Vol C Tables 4.2.6.8 and 6.1.1.4'
Ni Ni 0.3393 1.1124 'International Tables Vol C Tables 4.2.6.8 and 6.1.1.4'
N N 0.0061 0.0033 'International Tables Vol C Tables 4.2.6.8 and 6.1.1.4'

loop_
_geom_angle_atom_site_label_1
_geom_angle_atom_site_label_2
_geom_angle_atom_site_label_3
_geom_angle
N1 Ni1 O1 173.22(10)
N1 Ni1 P2 84.90(8)
O1 Ni1 P2 93.54(8)
N1 Ni1 P1 84.44(8)
O1 Ni1 P1 97.12(8)
P2 Ni1 P1 169.32(3)
C25 P2 C19 107.33(13)
C25 P2 C18 105.81(14)
C19 P2 C18 106.66(14)
C25 P2 Ni1 114.12(10)
C19 P2 Ni1 117.86(11)
C18 P2 Ni1 104.11(10)
C6 P1 C12 107.58(13)
C6 P1 C5 105.07(13)
C12 P1 C5 106.89(13)
C6 P1 Ni1 117.94(10)
C12 P1 Ni1 115.12(9)
C5 P1 Ni1 103.12(10)
C1 N1 C4 107.7(2)
C1 N1 Ni1 126.4(2)
C4 N1 Ni1 125.4(2)
C31 O1 Ni1 125.87(18)
C3 C4 N1 108.7(3)
C3 C4 C18 132.4(3)
N1 C4 C18 118.9(3)
C4 C18 P2 106.3(2)
C4 C18 H18A 110.5
P2 C18 H18A 110.5
C4 C18 H18B 110.5
P2 C18 H18B 110.5
H18A C18 H18B 108.7
C33 C32 C31 121.2(3)
C33 C32 H32A 119.4
C31 C32 H32A 119.4
C30 C25 C26 110.5(2)
C30 C25 P2 113.0(2)
C26 C25 P2 108.9(2)
C30 C25 H25A 108.1
C26 C25 H25A 108.1
P2 C25 H25A 108.1
C11 C6 C7 110.8(2)
C11 C6 P1 114.3(2)
C7 C6 P1 108.7(2)
C11 C6 H6A 107.6
C7 C6 H6A 107.6
P1 C6 H6A 107.6
C12 C13 C14 111.0(3)
C12 C13 H13A 109.4
C14 C13 H13A 109.4
C12 C13 H13B 109.4
C14 C13 H13B 109.4
H13A C13 H13B 108.0
C2 C1 N1 109.0(3)
C2 C1 C5 133.7(3)
N1 C1 C5 117.1(2)
O1 C31 C36 124.3(3)
O1 C31 C32 119.2(3)
C36 C31 C32 116.4(3)
C1 C5 P1 106.71(19)
C1 C5 H5A 110.4
P1 C5 H5A 110.4
C1 C5 H5B 110.4
P1 C5 H5B 110.4
H5A C5 H5B 108.6
C13 C12 C17 109.7(2)
C13 C12 P1 111.38(19)
C17 C12 P1 108.9(2)
C13 C12 H12A 108.9
C17 C12 H12A 108.9
P1 C12 H12A 108.9
C35 C36 C31 121.1(3)
C35 C36 H36A 119.4
C31 C36 H36A 119.4
C25 C30 C29 110.9(3)
C25 C30 H30A 109.5
C29 C30 H30A 109.5
C25 C30 H30B 109.5
C29 C30 H30B 109.5
H30A C30 H30B 108.0
C1 C2 C3 107.3(3)
C1 C2 H2A 126.4
C3 C2 H2A 126.4
C10 C11 C6 112.1(3)
C10 C11 H11A 109.2
C6 C11 H11A 109.2
C10 C11 H11B 109.2
C6 C11 H11B 109.2
H11A C11 H11B 107.9
C33 C34 C35 118.8(3)
C33 C34 H34A 120.6
C35 C34 H34A 120.6
C28 C27 C26 111.0(3)
C28 C27 H27A 109.4
C26 C27 H27A 109.4
C28 C27 H27B 109.4
C26 C27 H27B 109.4
H27A C27 H27B 108.0
C15 C14 C13 111.3(3)
C15 C14 H14A 109.4
C13 C14 H14A 109.4
C15 C14 H14B 109.4
C13 C14 H14B 109.4
H14A C14 H14B 108.0
C28 C29 C30 111.7(3)
C28 C29 H29A 109.3
C30 C29 H29A 109.3
C28 C29 H29B 109.3
C30 C29 H29B 109.3
H29A C29 H29B 107.9
C23 C24 C19 112.0(3)
C23 C24 H24A 109.2
C19 C24 H24A 109.2
C23 C24 H24B 109.2
C19 C24 H24B 109.2
H24A C24 H24B 107.9
C24 C19 C20 109.8(2)
C24 C19 P2 110.6(2)
C20 C19 P2 114.2(2)
C24 C19 H19A 107.3
C20 C19 H19A 107.3
P2 C19 H19A 107.3
C34 C35 C36 121.2(3)
C34 C35 H35A 119.4
C36 C35 H35A 119.4
C27 C26 C25 111.2(3)
C27 C26 H26A 109.4
C25 C26 H26A 109.4
C27 C26 H26B 109.4
C25 C26 H26B 109.4
H26A C26 H26B 108.0
C34 C33 C32 121.2(3)
C34 C33 H33A 119.4
C32 C33 H33A 119.4
C15 C16 C17 110.8(3)
C15 C16 H16A 109.5
C17 C16 H16A 109.5
C15 C16 H16B 109.5
C17 C16 H16B 109.5
H16A C16 H16B 108.1
C21 C20 C19 111.5(3)
C21 C20 H20A 109.3
C19 C20 H20A 109.3
C21 C20 H20B 109.3
C19 C20 H20B 109.3
H20A C20 H20B 108.0
C16 C17 C12 111.0(3)
C16 C17 H17A 109.4
C12 C17 H17A 109.4
C16 C17 H17B 109.4
C12 C17 H17B 109.4
H17A C17 H17B 108.0
C9 C10 C11 111.0(3)
C9 C10 H10A 109.4
C11 C10 H10A 109.4
C9 C10 H10B 109.4
C11 C10 H10B 109.4
H10A C10 H10B 108.0
C16 C15 C14 111.7(3)
C16 C15 H15A 109.3
C14 C15 H15A 109.3
C16 C15 H15B 109.3
C14 C15 H15B 109.3
H15A C15 H15B 107.9
C4 C3 C2 107.3(3)
C4 C3 H3A 126.3
C2 C3 H3A 126.3
C8 C7 C6 111.5(3)
C8 C7 H7A 109.3
C6 C7 H7A 109.3
C8 C7 H7B 109.3
C6 C7 H7B 109.3
H7A C7 H7B 108.0
C8 C9 C10 111.1(3)
C8 C9 H9A 109.4
C10 C9 H9A 109.4
C8 C9 H9B 109.4
C10 C9 H9B 109.4
H9A C9 H9B 108.0
C24 C23 C22 111.1(3)
C24 C23 H23A 109.4
C22 C23 H23A 109.4
C24 C23 H23B 109.4
C22 C23 H23B 109.4
H23A C23 H23B 108.0
C20 C21 C22 112.0(3)
C20 C21 H21A 109.2
C22 C21 H21A 109.2
C20 C21 H21B 109.2
C22 C21 H21B 109.2
H21A C21 H21B 107.9
C27 C28 C29 111.2(3)
C27 C28 H28A 109.4
C29 C28 H28A 109.4
C27 C28 H28B 109.4
C29 C28 H28B 109.4
H28A C28 H28B 108.0
C9 C8 C7 110.5(3)
C9 C8 H8A 109.6
C7 C8 H8A 109.6
C9 C8 H8B 109.6
C7 C8 H8B 109.6
H8A C8 H8B 108.1
C21 C22 C23 110.8(3)
C21 C22 H22A 109.5
C23 C22 H22A 109.5
C21 C22 H22B 109.5
C23 C22 H22B 109.5
H22A C22 H22B 108.1

loop_
_geom_bond_atom_site_label_1
_geom_bond_atom_site_label_2
_geom_bond_distance
Ni1 N1 1.850(2)
Ni1 O1 1.867(2)
Ni1 P2 2.1912(8)
Ni1 P1 2.2070(9)
P2 C25 1.832(3)
P2 C19 1.833(3)
P2 C18 1.843(3)
P1 C6 1.834(3)
P1 C12 1.837(3)
P1 C5 1.845(3)
N1 C1 1.382(4)
N1 C4 1.383(4)
O1 C31 1.320(4)
C4 C3 1.378(4)
C4 C18 1.494(4)
C18 H18A 0.9700
C18 H18B 0.9700
C32 C33 1.382(5)
C32 C31 1.420(4)
C32 H32A 0.9300
C25 C30 1.527(4)
C25 C26 1.544(4)
C25 H25A 0.9800
C6 C11 1.541(4)
C6 C7 1.549(4)
C6 H6A 0.9800
C13 C12 1.534(4)
C13 C14 1.537(4)
C13 H13A 0.9700
C13 H13B 0.9700
C1 C2 1.372(4)
C1 C5 1.494(4)
C31 C36 1.411(4)
C5 H5A 0.9700
C5 H5B 0.9700
C12 C17 1.542(4)
C12 H12A 0.9800
C36 C35 1.386(5)
C36 H36A 0.9300
C30 C29 1.540(4)
C30 H30A 0.9700
C30 H30B 0.9700
C2 C3 1.415(5)
C2 H2A 0.9300
C11 C10 1.525(4)
C11 H11A 0.9700
C11 H11B 0.9700
C34 C33 1.377(5)
C34 C35 1.385(5)
C34 H34A 0.9300
C27 C28 1.520(5)
C27 C26 1.527(4)
C27 H27A 0.9700
C27 H27B 0.9700
C14 C15 1.523(5)
C14 H14A 0.9700
C14 H14B 0.9700
C29 C28 1.526(5)
C29 H29A 0.9700
C29 H29B 0.9700
C24 C23 1.521(4)
C24 C19 1.535(4)
C24 H24A 0.9700
C24 H24B 0.9700
C19 C20 1.539(4)
C19 H19A 0.9800
C35 H35A 0.9300
C26 H26A 0.9700
C26 H26B 0.9700
C33 H33A 0.9300
C16 C15 1.518(5)
C16 C17 1.531(4)
C16 H16A 0.9700
C16 H16B 0.9700
C20 C21 1.518(4)
C20 H20A 0.9700
C20 H20B 0.9700
C17 H17A 0.9700
C17 H17B 0.9700
C10 C9 1.525(5)
C10 H10A 0.9700
C10 H10B 0.9700
C15 H15A 0.9700
C15 H15B 0.9700
C3 H3A 0.9300
C7 C8 1.526(4)
C7 H7A 0.9700
C7 H7B 0.9700
C9 C8 1.522(5)
C9 H9A 0.9700
C9 H9B 0.9700
C23 C22 1.527(5)
C23 H23A 0.9700
C23 H23B 0.9700
C21 C22 1.523(5)
C21 H21A 0.9700
C21 H21B 0.9700
C28 H28A 0.9700
C28 H28B 0.9700
C8 H8A 0.9700
C8 H8B 0.9700
C22 H22A 0.9700
C22 H22B 0.9700
